data_4336426
loop_
_publ_author_name
'Michaela Grau'
'Jason England'
'Rafael Torres Martin de Rosales'
'Henry S. Rzepa'
'Andrew J. P. White'
'George J. P. Britovsek'

_publ_section_title
;
 Coordination Equilibria Between Seven- and Five-coordinate Iron(II)
 Complexes
;
_journal_name_full 'Inorganic Chemistry'
_journal_page_first 11867
_journal_page_last 11874
_journal_paper_doi 10.1021/ic401416h
_journal_volume 52
_journal_year 2013
_chemical_formula_moiety 'C25 H31 Fe N7, 2(Cl O4)'
_chemical_formula_sum 'C25 H31 Cl2 Fe N7 O8'
_chemical_formula_weight 684.32
_chemical_name_systematic
; 
 ? 
;
_space_group_IT_number 14
_symmetry_cell_setting monoclinic
_symmetry_space_group_name_Hall '-P 2ybc'
_symmetry_space_group_name_H-M 'P 1 21/c 1'
_atom_sites_solution_hydrogens geom
_atom_sites_solution_primary direct
_atom_sites_solution_secondary difmap
_audit_creation_method SHELXL-97
_cell_angle_alpha 90.00
_cell_angle_beta 90.6391(11)
_cell_angle_gamma 90.00
_cell_formula_units_Z 4
_cell_length_a 18.3004(2)
_cell_length_b 12.48519(17)
_cell_length_c 13.43464(16)
_cell_measurement_reflns_used 17755
_cell_measurement_temperature 173
_cell_measurement_theta_max 32.4888
_cell_measurement_theta_min 4.2158
_cell_volume 3069.41(6)
_computing_cell_refinement 'CrysAlis RED, Oxford Diffraction Ltd'
_computing_data_collection 'CrysAlis CCD, Oxford Diffraction Ltd'
_computing_data_reduction 'CrysAlis RED, Oxford Diffraction Ltd'
_computing_molecular_graphics 'Bruker SHELXTL'
_computing_publication_material 'Bruker SHELXTL'
_computing_structure_refinement 'SHELXL-97 (Sheldrick, 1997)'
_computing_structure_solution 'SHELXS-97 (Sheldrick, 1990)'
_diffrn_ambient_temperature 173
_diffrn_detector_area_resol_mean 15.9863
_diffrn_measured_fraction_theta_full 0.980
_diffrn_measured_fraction_theta_max 0.920
_diffrn_measurement_device_type 'OD Xcalibur 3'
_diffrn_measurement_method 'phi and omega scans'
_diffrn_radiation_monochromator graphite
_diffrn_radiation_source 'Enhance (Mo) x-ray Source'
_diffrn_radiation_type MoK\a
_diffrn_radiation_wavelength 0.71073
_diffrn_reflns_av_R_equivalents 0.0267
_diffrn_reflns_av_sigmaI/netI 0.0202
_diffrn_reflns_limit_h_max 27
_diffrn_reflns_limit_h_min -27
_diffrn_reflns_limit_k_max 18
_diffrn_reflns_limit_k_min -18
_diffrn_reflns_limit_l_max 20
_diffrn_reflns_limit_l_min -19
_diffrn_reflns_number 45303
_diffrn_reflns_theta_full 31.50
_diffrn_reflns_theta_max 32.56
_diffrn_reflns_theta_min 4.22
_exptl_absorpt_coefficient_mu 0.723
_exptl_absorpt_correction_T_max 0.885
_exptl_absorpt_correction_T_min 0.794
_exptl_absorpt_correction_type analytical
_exptl_absorpt_process_details
; 
CrysAlisPro, Agilent Technologies, 
Version 1.171.35.15 (release 03-08-2011 CrysAlis171 .NET) 
(compiled Aug  3 2011,13:03:54) 
Analytical numeric absorption correction using a multifaceted crystal 
model based on expressions derived by R.C. Clark & J.S. Reid. 
(Clark, R. C. & Reid, J. S. (1995). Acta Cryst. A51, 887-897) 
;
_exptl_crystal_colour 'Pale yellow'
_exptl_crystal_density_diffrn 1.481
_exptl_crystal_description 'blocky needles'
_exptl_crystal_F_000 1416
_exptl_crystal_size_max 0.43
_exptl_crystal_size_mid 0.36
_exptl_crystal_size_min 0.21
_refine_diff_density_max 0.630
_refine_diff_density_min -0.650
_refine_diff_density_rms 0.059
_refine_ls_extinction_method none
_refine_ls_goodness_of_fit_ref 1.077
_refine_ls_hydrogen_treatment constr
_refine_ls_matrix_type full
_refine_ls_number_parameters 411
_refine_ls_number_reflns 10277
_refine_ls_number_restraints 112
_refine_ls_restrained_S_all 1.095
_refine_ls_R_factor_all 0.0496
_refine_ls_R_factor_gt 0.0405
_refine_ls_shift/su_max 0.001
_refine_ls_shift/su_mean 0.000
_refine_ls_structure_factor_coef Fsqd
_refine_ls_weighting_details 'calc w=1/[\s^2^(Fo^2^)+(0.0500P)^2^+1.5498P] where P=(Fo^2^+2Fc^2^)/3'
_refine_ls_weighting_scheme calc
_refine_ls_wR_factor_gt 0.1054
_refine_ls_wR_factor_ref 0.1113
_reflns_number_gt 8733
_reflns_number_total 10277
_reflns_threshold_expression >2sigma(I)
_cod_data_source_file ic401416h_si_001_2.cif
_cod_data_source_block '[Fe(1)(CH3CN)2](ClO4)2]'
_cod_database_code 4336426

loop_
_symmetry_equiv_pos_as_xyz
'x, y, z'
'-x, y+1/2, -z+1/2'
'-x, -y, -z'
'x, -y-1/2, z-1/2'

loop_
_atom_site_label
_atom_site_type_symbol
_atom_site_fract_x
_atom_site_fract_y
_atom_site_fract_z
_atom_site_U_iso_or_equiv
_atom_site_adp_type
_atom_site_occupancy
_atom_site_symmetry_multiplicity
_atom_site_calc_flag
_atom_site_refinement_flags
_atom_site_disorder_assembly
_atom_site_disorder_group
Fe Fe 0.249086(10) 0.435289(16) 0.354150(14) 0.02276(6) Uani 1 1 d . . .
N1 N 0.20428(7) 0.53437(11) 0.47580(9) 0.0291(2) Uani 1 1 d . . .
C2 C 0.24273(9) 0.61780(13) 0.51148(11) 0.0327(3) Uani 1 1 d . . .
C3 C 0.21598(12) 0.68404(16) 0.58550(13) 0.0444(4) Uani 1 1 d . . .
H3A H 0.2435 0.7439 0.6083 0.053 Uiso 1 1 calc R . .
C4 C 0.14862(12) 0.66106(18) 0.62524(14) 0.0503(5) Uani 1 1 d . . .
H4A H 0.1294 0.7046 0.6766 0.060 Uiso 1 1 calc R . .
C5 C 0.10931(10) 0.57446(17) 0.58995(13) 0.0444(4) Uani 1 1 d . . .
H5A H 0.0632 0.5570 0.6175 0.053 Uiso 1 1 calc R . .
C6 C 0.13823(8) 0.51309(14) 0.51346(12) 0.0339(3) Uani 1 1 d . . .
C7 C 0.31600(9) 0.63323(13) 0.46500(11) 0.0328(3) Uani 1 1 d . . .
H7A H 0.3309 0.7093 0.4696 0.039 Uiso 1 1 calc R . .
H7B H 0.3532 0.5891 0.5000 0.039 Uiso 1 1 calc R . .
N8 N 0.31005(7) 0.60065(10) 0.36039(9) 0.0267(2) Uani 1 1 d . . .
C9 C 0.38230(8) 0.58586(12) 0.31570(11) 0.0291(3) Uani 1 1 d . . .
H9A H 0.4134 0.5407 0.3594 0.035 Uiso 1 1 calc R . .
H9B H 0.4066 0.6560 0.3072 0.035 Uiso 1 1 calc R . .
C10 C 0.37160(8) 0.53265(13) 0.21655(11) 0.0294(3) Uani 1 1 d . . .
N11 N 0.31870(7) 0.45821(11) 0.21391(9) 0.0295(2) Uani 1 1 d . . .
C12 C 0.30292(11) 0.41261(15) 0.12584(12) 0.0394(4) Uani 1 1 d . . .
H12A H 0.2652 0.3603 0.1230 0.047 Uiso 1 1 calc R . .
C13 C 0.33882(13) 0.43796(17) 0.03916(13) 0.0471(4) Uani 1 1 d . . .
H13A H 0.3257 0.4043 -0.0219 0.057 Uiso 1 1 calc R . .
C14 C 0.39415(13) 0.51301(18) 0.04269(14) 0.0506(5) Uani 1 1 d . . .
H14A H 0.4202 0.5314 -0.0157 0.061 Uiso 1 1 calc R . .
C15 C 0.41100(11) 0.56101(16) 0.13294(14) 0.0426(4) Uani 1 1 d . . .
H15A H 0.4490 0.6126 0.1376 0.051 Uiso 1 1 calc R . .
C16 C 0.09987(8) 0.42010(15) 0.46529(13) 0.0361(3) Uani 1 1 d . . .
H16A H 0.0654 0.3873 0.5127 0.043 Uiso 1 1 calc R . .
H16B H 0.0717 0.4448 0.4063 0.043 Uiso 1 1 calc R . .
N17 N 0.15505(7) 0.34072(11) 0.43521(9) 0.0296(2) Uani 1 1 d . . .
C18 C 0.12642(9) 0.26180(14) 0.36352(12) 0.0361(3) Uani 1 1 d . . .
H18A H 0.0987 0.2986 0.3099 0.043 Uiso 1 1 calc R . .
H18B H 0.0931 0.2114 0.3973 0.043 Uiso 1 1 calc R . .
C19 C 0.18958(9) 0.20187(13) 0.32046(11) 0.0337(3) Uani 1 1 d . . .
N20 N 0.24996(7) 0.26066(10) 0.30394(9) 0.0298(2) Uani 1 1 d . . .
C21 C 0.31007(10) 0.21053(14) 0.27096(12) 0.0355(3) Uani 1 1 d . . .
H21A H 0.3530 0.2515 0.2604 0.043 Uiso 1 1 calc R . .
C22 C 0.31194(13) 0.10185(16) 0.25182(14) 0.0458(4) Uani 1 1 d . . .
H22A H 0.3554 0.0689 0.2287 0.055 Uiso 1 1 calc R . .
C23 C 0.24971(15) 0.04214(16) 0.26680(16) 0.0541(5) Uani 1 1 d . . .
H23A H 0.2494 -0.0325 0.2533 0.065 Uiso 1 1 calc R . .
C24 C 0.18787(13) 0.09224(16) 0.30166(15) 0.0466(4) Uani 1 1 d . . .
H24A H 0.1445 0.0523 0.3127 0.056 Uiso 1 1 calc R . .
C25 C 0.26824(10) 0.68324(13) 0.30482(13) 0.0356(3) Uani 1 1 d . . .
H25A H 0.2945 0.7516 0.3082 0.053 Uiso 1 1 calc R . .
H25B H 0.2199 0.6915 0.3344 0.053 Uiso 1 1 calc R . .
H25C H 0.2627 0.6612 0.2351 0.053 Uiso 1 1 calc R . .
C26 C 0.18348(9) 0.28469(14) 0.52449(12) 0.0348(3) Uani 1 1 d . . .
H26A H 0.1435 0.2461 0.5567 0.052 Uiso 1 1 calc R . .
H26B H 0.2043 0.3371 0.5711 0.052 Uiso 1 1 calc R . .
H26C H 0.2214 0.2337 0.5049 0.052 Uiso 1 1 calc R . .
N30 N 0.16176(8) 0.48401(12) 0.25066(10) 0.0352(3) Uani 1 1 d . . .
C31 C 0.12018(9) 0.51689(14) 0.19574(13) 0.0368(3) Uani 1 1 d . . .
C32 C 0.06723(14) 0.56051(19) 0.12486(19) 0.0607(6) Uani 1 1 d . . .
H32A H 0.0926 0.6042 0.0755 0.091 Uiso 1 1 calc R . .
H32B H 0.0319 0.6050 0.1602 0.091 Uiso 1 1 calc R . .
H32C H 0.0416 0.5017 0.0912 0.091 Uiso 1 1 calc R . .
N40 N 0.33990(7) 0.37807(11) 0.45089(9) 0.0297(2) Uani 1 1 d . . .
C41 C 0.39028(8) 0.34530(12) 0.49097(11) 0.0289(3) Uani 1 1 d . . .
C42 C 0.45522(10) 0.30464(16) 0.54162(15) 0.0426(4) Uani 1 1 d . . .
H42A H 0.4978 0.3145 0.4990 0.064 Uiso 1 1 calc R . .
H42B H 0.4489 0.2282 0.5559 0.064 Uiso 1 1 calc R . .
H42C H 0.4627 0.3437 0.6041 0.064 Uiso 1 1 calc R . .
Cl1 Cl 0.45332(2) 0.63018(3) 0.71471(3) 0.03451(9) Uani 1 1 d . . .
O11 O 0.39209(10) 0.68142(16) 0.67074(15) 0.0752(6) Uani 1 1 d . . .
O12 O 0.51500(9) 0.69891(16) 0.70953(15) 0.0689(5) Uani 1 1 d . . .
O13 O 0.46604(10) 0.53412(15) 0.6610(2) 0.0863(7) Uani 1 1 d . . .
O14 O 0.43678(15) 0.6124(2) 0.81606(15) 0.0972(8) Uani 1 1 d . . .
Cl2 Cl 0.04061(6) 0.71021(10) 0.86784(5) 0.0386(2) Uani 0.840(5) 1 d PDU A 1
O21 O 0.0110(2) 0.6578(4) 0.7835(2) 0.0778(13) Uani 0.840(5) 1 d PDU A 1
O22 O 0.11072(11) 0.6669(3) 0.88750(19) 0.0984(13) Uani 0.840(5) 1 d PD A 1
O23 O 0.0490(3) 0.8197(2) 0.8472(3) 0.147(2) Uani 0.840(5) 1 d PD A 1
O24 O -0.0037(2) 0.6961(4) 0.9526(3) 0.0622(14) Uani 0.840(5) 1 d PDU A 1
Cl2' Cl 0.0246(3) 0.7362(4) 0.8564(3) 0.0369(9) Uiso 0.160(5) 1 d PDU A 2
O21' O 0.0175(12) 0.6467(14) 0.7858(15) 0.079(7) Uiso 0.160(5) 1 d PDU A 2
O22' O 0.0991(5) 0.7527(10) 0.8701(9) 0.063(3) Uiso 0.160(5) 1 d PD A 2
O23' O -0.0167(6) 0.8171(8) 0.8252(8) 0.057(3) Uiso 0.160(5) 1 d PD A 2
O24' O -0.0042(10) 0.6891(16) 0.9476(11) 0.041(4) Uiso 0.160(5) 1 d PDU A 2

loop_
_atom_site_aniso_label
_atom_site_aniso_U_11
_atom_site_aniso_U_22
_atom_site_aniso_U_33
_atom_site_aniso_U_23
_atom_site_aniso_U_13
_atom_site_aniso_U_12
Fe 0.02137(9) 0.02674(10) 0.02013(9) 0.00022(6) -0.00186(6) 0.00031(7)
N1 0.0276(6) 0.0343(6) 0.0255(5) -0.0008(5) 0.0020(4) 0.0059(5)
C2 0.0380(8) 0.0348(7) 0.0253(6) -0.0037(5) -0.0015(5) 0.0060(6)
C3 0.0569(11) 0.0454(10) 0.0310(8) -0.0103(7) 0.0017(7) 0.0105(8)
C4 0.0584(12) 0.0586(12) 0.0342(8) -0.0090(8) 0.0094(8) 0.0211(10)
C5 0.0375(8) 0.0624(12) 0.0334(8) 0.0038(7) 0.0095(7) 0.0185(8)
C6 0.0266(7) 0.0449(9) 0.0302(7) 0.0052(6) 0.0032(5) 0.0097(6)
C7 0.0384(8) 0.0323(7) 0.0277(6) -0.0069(5) -0.0032(6) -0.0017(6)
N8 0.0285(6) 0.0274(5) 0.0240(5) -0.0006(4) -0.0011(4) 0.0008(4)
C9 0.0267(6) 0.0312(7) 0.0293(6) 0.0000(5) -0.0005(5) -0.0048(5)
C10 0.0302(7) 0.0313(7) 0.0269(6) 0.0019(5) 0.0027(5) -0.0018(5)
N11 0.0328(6) 0.0334(6) 0.0222(5) -0.0006(4) -0.0011(4) -0.0049(5)
C12 0.0501(10) 0.0437(9) 0.0242(7) -0.0042(6) -0.0013(6) -0.0080(7)
C13 0.0675(13) 0.0509(11) 0.0231(7) -0.0026(7) 0.0036(7) -0.0019(9)
C14 0.0660(13) 0.0558(12) 0.0303(8) 0.0023(8) 0.0176(8) -0.0036(10)
C15 0.0476(10) 0.0449(10) 0.0355(8) 0.0015(7) 0.0135(7) -0.0087(7)
C16 0.0210(6) 0.0514(10) 0.0359(8) 0.0075(7) 0.0026(5) 0.0034(6)
N17 0.0224(5) 0.0386(7) 0.0276(6) 0.0050(5) -0.0035(4) -0.0010(5)
C18 0.0295(7) 0.0429(9) 0.0356(7) 0.0049(6) -0.0063(6) -0.0109(6)
C19 0.0388(8) 0.0345(7) 0.0275(7) 0.0024(5) -0.0072(6) -0.0096(6)
N20 0.0318(6) 0.0297(6) 0.0278(6) 0.0006(5) -0.0029(5) -0.0030(5)
C21 0.0403(8) 0.0351(8) 0.0311(7) -0.0020(6) 0.0002(6) 0.0033(6)
C22 0.0645(12) 0.0377(9) 0.0352(8) -0.0062(7) -0.0020(8) 0.0110(8)
C23 0.0872(16) 0.0301(8) 0.0448(10) -0.0063(7) -0.0096(10) -0.0022(9)
C24 0.0615(12) 0.0361(8) 0.0419(9) 0.0007(7) -0.0090(8) -0.0164(8)
C25 0.0400(8) 0.0294(7) 0.0374(8) 0.0055(6) -0.0023(6) 0.0038(6)
C26 0.0332(7) 0.0429(8) 0.0282(7) 0.0098(6) -0.0011(5) -0.0004(6)
N30 0.0320(6) 0.0415(7) 0.0320(6) 0.0052(5) -0.0061(5) -0.0010(5)
C31 0.0375(8) 0.0364(8) 0.0363(8) 0.0054(6) -0.0101(6) -0.0034(6)
C32 0.0644(14) 0.0525(12) 0.0643(14) 0.0153(10) -0.0379(12) -0.0035(10)
N40 0.0275(6) 0.0332(6) 0.0283(6) 0.0004(5) -0.0027(4) 0.0010(5)
C41 0.0281(6) 0.0302(7) 0.0282(6) 0.0005(5) -0.0028(5) -0.0009(5)
C42 0.0343(8) 0.0479(10) 0.0453(9) 0.0058(8) -0.0128(7) 0.0050(7)
Cl1 0.02876(17) 0.03607(18) 0.03874(19) -0.00270(14) 0.00257(13) 0.00119(13)
O11 0.0612(10) 0.0808(12) 0.0829(12) -0.0359(10) -0.0352(9) 0.0336(9)
O12 0.0475(9) 0.0800(12) 0.0795(12) -0.0175(10) 0.0115(8) -0.0278(8)
O13 0.0539(10) 0.0533(10) 0.152(2) -0.0512(12) 0.0081(11) 0.0111(8)
O14 0.127(2) 0.1166(19) 0.0481(10) 0.0298(11) 0.0095(11) -0.0256(16)
Cl2 0.0388(3) 0.0478(4) 0.0291(2) 0.0050(2) 0.0042(2) -0.0025(3)
O21 0.0565(14) 0.139(3) 0.0373(11) -0.0184(13) -0.0066(9) -0.0256(15)
O22 0.0374(10) 0.194(4) 0.0644(14) 0.0113(18) -0.0005(9) 0.0189(15)
O23 0.274(7) 0.0637(18) 0.104(2) 0.0285(17) 0.039(3) -0.048(3)
O24 0.0637(17) 0.082(2) 0.0417(13) 0.0152(11) 0.0240(10) 0.0261(13)

loop_
_atom_type_symbol
_atom_type_description
_atom_type_scat_dispersion_real
_atom_type_scat_dispersion_imag
_atom_type_scat_source
C C 0.0033 0.0016 'International Tables Vol C Tables 4.2.6.8 and 6.1.1.4'
H H 0.0000 0.0000 'International Tables Vol C Tables 4.2.6.8 and 6.1.1.4'
N N 0.0061 0.0033 'International Tables Vol C Tables 4.2.6.8 and 6.1.1.4'
O O 0.0106 0.0060 'International Tables Vol C Tables 4.2.6.8 and 6.1.1.4'
Cl Cl 0.1484 0.1585 'International Tables Vol C Tables 4.2.6.8 and 6.1.1.4'
Fe Fe 0.3463 0.8444 'International Tables Vol C Tables 4.2.6.8 and 6.1.1.4'

loop_
_geom_angle_atom_site_label_1
_geom_angle_atom_site_label_2
_geom_angle_atom_site_label_3
_geom_angle
N30 Fe N1 92.28(5)
N30 Fe N40 176.05(5)
N1 Fe N40 91.65(5)
N30 Fe N20 94.88(5)
N1 Fe N20 139.08(5)
N40 Fe N20 81.82(5)
N30 Fe N11 81.53(5)
N1 Fe N11 138.32(5)
N40 Fe N11 95.84(5)
N20 Fe N11 82.60(5)
N30 Fe N8 96.97(5)
N1 Fe N8 70.25(5)
N40 Fe N8 84.81(5)
N20 Fe N8 147.75(5)
N11 Fe N8 69.70(4)
N30 Fe N17 84.35(5)
N1 Fe N17 70.21(5)
N40 Fe N17 96.54(5)
N20 Fe N17 70.51(5)
N11 Fe N17 148.34(5)
N8 Fe N17 140.46(5)
C6 N1 C2 119.31(14)
C6 N1 Fe 120.67(11)
C2 N1 Fe 120.01(10)
N1 C2 C3 122.07(17)
N1 C2 C7 114.77(13)
C3 C2 C7 123.16(16)
C4 C3 C2 118.54(19)
C3 C4 C5 119.66(17)
C4 C5 C6 118.97(17)
N1 C6 C5 121.41(17)
N1 C6 C16 114.19(14)
C5 C6 C16 124.41(16)
N8 C7 C2 107.86(12)
C7 N8 C9 111.65(12)
C7 N8 C25 108.82(12)
C9 N8 C25 110.10(12)
C7 N8 Fe 107.96(9)
C9 N8 Fe 107.71(9)
C25 N8 Fe 110.58(9)
N8 C9 C10 108.03(12)
N11 C10 C15 122.45(15)
N11 C10 C9 114.66(13)
C15 C10 C9 122.84(15)
C12 N11 C10 117.73(14)
C12 N11 Fe 123.57(11)
C10 N11 Fe 118.01(10)
N11 C12 C13 123.16(17)
C14 C13 C12 118.86(17)
C13 C14 C15 118.71(17)
C14 C15 C10 119.07(17)
N17 C16 C6 108.65(12)
C18 N17 C16 112.94(12)
C18 N17 C26 109.51(13)
C16 N17 C26 109.37(13)
C18 N17 Fe 106.80(9)
C16 N17 Fe 107.15(10)
C26 N17 Fe 111.03(9)
N17 C18 C19 108.47(12)
N20 C19 C24 121.51(18)
N20 C19 C18 115.42(14)
C24 C19 C18 123.03(16)
C21 N20 C19 118.44(14)
C21 N20 Fe 123.39(11)
C19 N20 Fe 117.61(11)
N20 C21 C22 122.71(18)
C23 C22 C21 118.81(19)
C22 C23 C24 119.13(18)
C23 C24 C19 119.37(19)
C31 N30 Fe 174.04(14)
N30 C31 C32 179.2(2)
C41 N40 Fe 172.32(13)
N40 C41 C42 179.22(18)
O11 Cl1 O14 107.20(15)
O11 Cl1 O12 109.44(14)
O14 Cl1 O12 108.70(14)
O11 Cl1 O13 107.65(12)
O14 Cl1 O13 113.24(16)
O12 Cl1 O13 110.51(12)
O23 Cl2 O21 109.5(3)
O23 Cl2 O22 108.0(3)
O21 Cl2 O22 108.2(2)
O23 Cl2 O24 110.2(3)
O21 Cl2 O24 111.7(2)
O22 Cl2 O24 109.2(2)
O23' Cl2' O22' 118.9(7)
O23' Cl2' O24' 111.3(8)
O22' Cl2' O24' 108.1(8)
O23' Cl2' O21' 109.2(9)
O22' Cl2' O21' 106.1(9)
O24' Cl2' O21' 101.8(9)

loop_
_geom_bond_atom_site_label_1
_geom_bond_atom_site_label_2
_geom_bond_distance
Fe N30 2.1926(13)
Fe N1 2.2143(13)
Fe N40 2.2167(13)
Fe N20 2.2824(13)
Fe N11 2.3039(13)
Fe N8 2.3478(13)
Fe N17 2.3629(13)
N1 C6 1.342(2)
N1 C2 1.343(2)
C2 C3 1.387(2)
C2 C7 1.498(2)
C3 C4 1.379(3)
C4 C5 1.380(3)
C5 C6 1.391(2)
C6 C16 1.500(3)
C7 N8 1.4659(19)
N8 C9 1.4697(19)
N8 C25 1.4811(19)
C9 C10 1.499(2)
C10 N11 1.3423(19)
C10 C15 1.387(2)
N11 C12 1.3416(19)
C12 C13 1.380(2)
C13 C14 1.380(3)
C14 C15 1.384(3)
C16 N17 1.475(2)
N17 C18 1.470(2)
N17 C26 1.4781(19)
C18 C19 1.499(3)
C19 N20 1.347(2)
C19 C24 1.392(2)
N20 C21 1.345(2)
C21 C22 1.382(2)
C22 C23 1.378(3)
C23 C24 1.379(3)
N30 C31 1.131(2)
C31 C32 1.457(2)
N40 C41 1.1385(19)
C41 C42 1.454(2)
Cl1 O11 1.4140(16)
Cl1 O14 1.4156(19)
Cl1 O12 1.4202(16)
Cl1 O13 1.4205(16)
Cl2 O23 1.403(3)
Cl2 O21 1.412(2)
Cl2 O22 1.415(3)
Cl2 O24 1.417(3)
Cl2' O23' 1.327(9)
Cl2' O22' 1.390(9)
Cl2' O24' 1.462(10)
Cl2' O21' 1.471(10)
